data_7160657
loop_
_publ_author_name
'Mohaghegh, Farid'
'Jafarpour, Farnaz'

_publ_section_title
;
 Copper-catalyzed synthesis of polysubstituted benzimidazoles: an
 efficient one-pot synthetic approach to <i>N</i>-enylated benzimidazoles.
;
_journal_issue 34
_journal_name_full 'Organic &amp; biomolecular chemistry'
_journal_page_first 7742
_journal_page_last 7745
_journal_paper_doi 10.1039/d5ob00418g
_journal_volume 23
_journal_year 2025
_chemical_formula_moiety 'C30 H22 N2'
_chemical_formula_sum 'C30 H22 N2'
_chemical_formula_weight 410.49
_space_group_crystal_system monoclinic
_space_group_IT_number 14
_space_group_name_Hall '-P 2ybc'
_space_group_name_H-M_alt 'P 1 21/c 1'
_atom_sites_solution_hydrogens geom
_audit_creation_date 2021-05-03
_audit_creation_method
;

;
_audit_update_record
;
2025-03-08 deposited with the CCDC.	2025-08-05 downloaded from the CCDC.
;
_cell_angle_alpha 90
_cell_angle_beta 104.69(3)
_cell_angle_gamma 90
_cell_formula_units_Z 4
_cell_length_a 10.024(2)
_cell_length_b 20.330(4)
_cell_length_c 11.444(2)
_cell_measurement_reflns_used 13784
_cell_measurement_temperature 290
_cell_measurement_theta_max 25.0
_cell_measurement_theta_min 2.3
_cell_volume 2255.9(8)
_computing_cell_refinement 'Automar software package (3.3a, 2015)'
_computing_data_collection 'MAR345 dtb Program (1.24-4, 2013)'
_computing_data_reduction 'Automar software package (3.3a, 2015)'
_computing_molecular_graphics 'DIAMOND (Brandenburg, 1999)'
_computing_publication_material 'PLATON (2018)'
_computing_structure_refinement 'SHELXL-2016/6 (Sheldrick, 2016)'
_computing_structure_solution 'SHELXT 2018/2 (Sheldrick, 2018)'
_diffrn_ambient_temperature 290
_diffrn_detector 'image-plate detector'
_diffrn_detector_area_resol_mean 0.81
_diffrn_detector_type MAR345-dtb
_diffrn_measured_fraction_theta_full 0.980
_diffrn_measured_fraction_theta_max 0.980
_diffrn_measurement_device 'one-circle diffractometer'
_diffrn_measurement_device_type MAR-345dtb
_diffrn_measurement_method 'image-plate detector - phi oscillation'
_diffrn_radiation_monochromator mirrors
_diffrn_radiation_probe x-ray
_diffrn_radiation_type MoK\a
_diffrn_radiation_wavelength 0.71073
_diffrn_reflns_av_R_equivalents 0.0454
_diffrn_reflns_av_unetI/netI 0.0300
_diffrn_reflns_Laue_measured_fraction_full 0.980
_diffrn_reflns_Laue_measured_fraction_max 0.980
_diffrn_reflns_limit_h_max 11
_diffrn_reflns_limit_h_min -11
_diffrn_reflns_limit_k_max 24
_diffrn_reflns_limit_k_min -24
_diffrn_reflns_limit_l_max 13
_diffrn_reflns_limit_l_min -13
_diffrn_reflns_number 13784
_diffrn_reflns_point_group_measured_fraction_full 0.980
_diffrn_reflns_point_group_measured_fraction_max 0.980
_diffrn_reflns_theta_full 24.998
_diffrn_reflns_theta_max 24.998
_diffrn_reflns_theta_min 2.327
_diffrn_source 'fine-focus sealed tube'
_diffrn_source_target Mo
_exptl_absorpt_coefficient_mu 0.071
_exptl_absorpt_correction_T_max 1.07265
_exptl_absorpt_correction_T_min 0.95457
_exptl_absorpt_correction_type multi-scan
_exptl_absorpt_process_details 'R.H. Blessing, Acta Crystallogr., Sect A 1995, 51, 33-38'
_exptl_crystal_colour colourless
_exptl_crystal_colour_primary colourless
_exptl_crystal_density_diffrn 1.209
_exptl_crystal_density_method 'not measured'
_exptl_crystal_description block
_exptl_crystal_F_000 864
_exptl_crystal_size_max 0.4
_exptl_crystal_size_mid 0.3
_exptl_crystal_size_min 0.25
_refine_diff_density_max 0.142
_refine_diff_density_min -0.144
_refine_diff_density_rms 0.036
_refine_ls_extinction_coef 0.055(8)
_refine_ls_extinction_expression Fc^*^=kFc[1+0.001xFc^2^\l^3^/sin(2\q)]^-1/4^
_refine_ls_extinction_method 'SHELXL-2018/3 (Sheldrick 2018)'
_refine_ls_goodness_of_fit_ref 1.099
_refine_ls_hydrogen_treatment constr
_refine_ls_matrix_type full
_refine_ls_number_parameters 291
_refine_ls_number_reflns 3896
_refine_ls_number_restraints 0
_refine_ls_restrained_S_all 1.099
_refine_ls_R_factor_all 0.0726
_refine_ls_R_factor_gt 0.0642
_refine_ls_shift/su_max 0.000
_refine_ls_shift/su_mean 0.000
_refine_ls_structure_factor_coef Fsqd
_refine_ls_weighting_details 'w=1/[\s^2^(Fo^2^)+(0.0824P)^2^+0.6959P] where P=(Fo^2^+2Fc^2^)/3'
_refine_ls_weighting_scheme calc
_refine_ls_wR_factor_gt 0.1718
_refine_ls_wR_factor_ref 0.1816
_reflns_Friedel_coverage 0.000
_reflns_number_gt 3393
_reflns_number_total 3896
_reflns_threshold_expression 'I > 2\s(I)'
_cod_data_source_file d5ob00418g2.cif
_cod_data_source_block 2_pl
_cod_depositor_comments 'Adding full bibliography for 7160657.cif.'
_cod_database_code 7160657
_shelx_shelxl_version_number 2018/3
_shelx_space_group_comment
;
The symmetry employed for this shelxl refinement is uniquely defined
by the following loop, which should always be used as a source of
symmetry information in preference to the above space-group names.
They are only intended as comments.
;
_shelx_estimated_absorpt_t_max 0.983
_shelx_estimated_absorpt_t_min 0.972
_refinement_description
;
1. Fixed Uiso
 At 1.2 times of:
  All C(H) groups
 At 1.5 times of:
  All C(H,H,H) groups
2.a Aromatic/amide H refined with riding coordinates:
 C1(H1), C6(H6), C10(H10), C12(H12), C14(H14), C18(H18), C20(H20), C22(H22),
 C24(H24), C28(H28), C7(H7), C15(H15), C2(H2), C9(H9), C5(H5), C21(H21),
 C23(H23), C3(H3), C25(H25)
2.b Idealised Me refined as rotating group:
 C27(H27A,H27B,H27C)
;
_submission_special_instructions 'No special instructions were received'

loop_
_space_group_symop_operation_xyz
'x, y, z'
'-x, y+1/2, -z+1/2'
'-x, -y, -z'
'x, -y-1/2, z-1/2'

loop_
_atom_site_label
_atom_site_type_symbol
_atom_site_fract_x
_atom_site_fract_y
_atom_site_fract_z
_atom_site_U_iso_or_equiv
_atom_site_adp_type
_atom_site_occupancy
_atom_site_site_symmetry_order
_atom_site_calc_flag
_atom_site_refinement_flags_posn
_atom_site_refinement_flags_adp
_atom_site_refinement_flags_occupancy
_atom_site_disorder_assembly
_atom_site_disorder_group
C29 C 0.0155(2) 0.08938(12) 0.4317(2) 0.0668(6) Uani 1 1 d . . . . .
N4 N 0.26587(18) 0.06981(8) 0.35341(16) 0.0589(5) Uani 1 1 d . . . . .
C30 C -0.0168(2) 0.13302(12) 0.4901(2) 0.0690(6) Uani 1 1 d . . . . .
N3 N 0.4103(2) 0.14375(9) 0.46573(19) 0.0698(5) Uani 1 1 d . . . . .
C1 C 0.2993(2) -0.05562(11) 0.2443(2) 0.0656(6) Uani 1 1 d . . . . .
H1 H 0.377760 -0.033287 0.286482 0.079 Uiso 1 1 calc R U . . .
C4 C 0.3315(2) 0.05538(11) 0.5783(2) 0.0615(5) Uani 1 1 d . . . . .
C6 C 0.3125(3) -0.11115(12) 0.1789(2) 0.0752(7) Uani 1 1 d . . . . .
H6 H 0.399832 -0.126104 0.177874 0.090 Uiso 1 1 calc R U . . .
C8 C -0.0602(2) 0.18325(11) 0.5592(2) 0.0657(6) Uani 1 1 d . . . . .
C10 C -0.1455(4) 0.27912(14) 0.6975(3) 0.0910(8) Uani 1 1 d . . . . .
H10 H -0.174196 0.310882 0.744352 0.109 Uiso 1 1 calc R U . . .
C12 C 0.3427(2) -0.04546(12) 0.6910(2) 0.0716(6) Uani 1 1 d . . . . .
H12 H 0.349542 -0.091080 0.693741 0.086 Uiso 1 1 calc R U . . .
C14 C 0.3248(2) 0.08977(12) 0.6814(2) 0.0708(6) Uani 1 1 d . . . . .
H14 H 0.319512 0.135442 0.679353 0.085 Uiso 1 1 calc R U . . .
C16 C 0.1696(2) -0.03280(10) 0.24774(19) 0.0592(5) Uani 1 1 d . . . . .
C18 C 0.1986(3) -0.14441(13) 0.1156(2) 0.0803(7) Uani 1 1 d . . . . .
H18 H 0.208476 -0.181992 0.072214 0.096 Uiso 1 1 calc R U . . .
C20 C -0.1976(2) 0.18817(12) 0.5606(2) 0.0733(6) Uani 1 1 d . . . . .
H20 H -0.262077 0.159238 0.514956 0.088 Uiso 1 1 calc R U . . .
C22 C 0.2638(3) 0.11613(12) 0.1474(2) 0.0749(7) Uani 1 1 d . . . . .
H22 H 0.205751 0.084967 0.101079 0.090 Uiso 1 1 calc R U . . .
C24 C -0.0110(4) 0.27497(15) 0.6957(3) 0.0984(9) Uani 1 1 d . . . . .
H24 H 0.052492 0.304404 0.741014 0.118 Uiso 1 1 calc R U . . .
C26 C 0.3353(2) 0.09121(10) 0.4679(2) 0.0601(5) Uani 1 1 d . . . . .
C28 C 0.0547(3) -0.06683(13) 0.1805(2) 0.0797(7) Uani 1 1 d . . . . .
H28 H -0.033221 -0.051731 0.179217 0.096 Uiso 1 1 calc R U . . .
C7 C 0.4417(3) 0.21064(12) 0.2882(3) 0.0820(8) Uani 1 1 d . . . . .
H7 H 0.500699 0.241686 0.334001 0.098 Uiso 1 1 calc R U . . .
C15 C 0.3260(3) 0.05671(14) 0.7867(2) 0.0765(7) Uani 1 1 d . . . . .
H15 H 0.320759 0.080634 0.854632 0.092 Uiso 1 1 calc R U . . .
C2 C 0.0408(2) 0.03467(11) 0.3635(2) 0.0645(6) Uani 1 1 d . . . . .
H2 H -0.027892 0.002779 0.345047 0.077 Uiso 1 1 calc R U . . .
C17 C 0.3014(2) 0.11305(10) 0.2721(2) 0.0610(5) Uani 1 1 d . . . . .
C9 C 0.3169(3) 0.16790(14) 0.0950(3) 0.0846(8) Uani 1 1 d . . . . .
H9 H 0.294093 0.171619 0.011248 0.102 Uiso 1 1 calc R U . . .
C19 C 0.1532(2) 0.02402(10) 0.32279(19) 0.0580(5) Uani 1 1 d . . . . .
C5 C 0.3404(2) -0.01287(11) 0.5843(2) 0.0665(6) Uani 1 1 d . . . . .
H5 H 0.344967 -0.036780 0.516142 0.080 Uiso 1 1 calc R U . . .
C21 C 0.0328(3) 0.22769(13) 0.6275(3) 0.0866(8) Uani 1 1 d . . . . .
H21 H 0.125393 0.225547 0.627240 0.104 Uiso 1 1 calc R U . . .
C11 C 0.3349(3) -0.01126(14) 0.7941(2) 0.0752(7) Uani 1 1 d . . . . .
C23 C 0.4037(3) 0.21459(14) 0.1644(3) 0.0877(8) Uani 1 1 d . . . . .
H23 H 0.436521 0.249110 0.126234 0.105 Uiso 1 1 calc R U . . .
C3 C -0.2388(3) 0.23586(15) 0.6294(3) 0.0864(8) Uani 1 1 d . . . . .
H3 H -0.331305 0.238822 0.629743 0.104 Uiso 1 1 calc R U . . .
C25 C 0.0692(3) -0.12205(14) 0.1162(3) 0.0866(8) Uani 1 1 d . . . . .
H25 H -0.008582 -0.144488 0.073010 0.104 Uiso 1 1 calc R U . . .
C13 C 0.3898(2) 0.15892(11) 0.3437(2) 0.0670(6) Uani 1 1 d . . . . .
C27 C 0.3340(4) -0.04693(18) 0.9087(3) 0.1070(10) Uani 1 1 d . . . . .
H27A H 0.244390 -0.065541 0.902029 0.160 Uiso 1 1 calc R U . . .
H27B H 0.355509 -0.016644 0.975246 0.160 Uiso 1 1 calc R U . . .
H27C H 0.401652 -0.081417 0.922281 0.160 Uiso 1 1 calc R U . . .

loop_
_atom_site_aniso_label
_atom_site_aniso_U_11
_atom_site_aniso_U_22
_atom_site_aniso_U_33
_atom_site_aniso_U_23
_atom_site_aniso_U_13
_atom_site_aniso_U_12
C29 0.0601(13) 0.0651(13) 0.0771(14) 0.0033(11) 0.0207(11) -0.0008(10)
N4 0.0573(10) 0.0548(10) 0.0645(10) -0.0029(8) 0.0151(8) -0.0070(7)
C30 0.0659(14) 0.0640(13) 0.0799(15) 0.0041(11) 0.0237(11) -0.0001(11)
N3 0.0665(11) 0.0552(10) 0.0841(13) -0.0038(9) 0.0124(9) -0.0091(9)
C1 0.0638(13) 0.0637(13) 0.0691(13) -0.0063(10) 0.0165(10) -0.0046(10)
C4 0.0545(11) 0.0604(12) 0.0661(13) -0.0047(10) 0.0092(9) 0.0001(9)
C6 0.0799(16) 0.0681(14) 0.0813(16) -0.0087(12) 0.0270(13) -0.0005(12)
C8 0.0671(13) 0.0583(12) 0.0752(14) 0.0050(10) 0.0243(11) 0.0006(10)
C10 0.114(2) 0.0745(17) 0.093(2) -0.0017(14) 0.0426(17) 0.0084(16)
C12 0.0676(14) 0.0650(13) 0.0797(15) 0.0037(11) 0.0138(11) -0.0025(11)
C14 0.0699(14) 0.0648(13) 0.0746(15) -0.0103(11) 0.0124(11) 0.0007(11)
C16 0.0585(12) 0.0566(11) 0.0607(12) -0.0009(9) 0.0118(9) -0.0050(9)
C18 0.0984(19) 0.0654(14) 0.0768(16) -0.0126(12) 0.0217(14) -0.0036(13)
C20 0.0647(14) 0.0755(15) 0.0823(15) -0.0006(12) 0.0233(11) 0.0001(11)
C22 0.0804(16) 0.0715(15) 0.0766(15) 0.0033(12) 0.0271(12) -0.0005(12)
C24 0.106(2) 0.0754(17) 0.114(2) -0.0228(16) 0.0288(18) -0.0150(16)
C26 0.0555(11) 0.0553(11) 0.0673(13) -0.0057(9) 0.0114(9) -0.0008(9)
C28 0.0630(14) 0.0800(16) 0.0886(17) -0.0141(13) 0.0054(12) -0.0056(12)
C7 0.0702(15) 0.0595(13) 0.118(2) 0.0109(14) 0.0279(14) -0.0066(11)
C15 0.0741(15) 0.0861(17) 0.0684(14) -0.0082(12) 0.0164(12) -0.0015(13)
C2 0.0557(12) 0.0634(13) 0.0737(14) -0.0001(10) 0.0148(10) -0.0044(10)
C17 0.0584(12) 0.0534(11) 0.0742(13) 0.0036(10) 0.0225(10) 0.0007(9)
C9 0.0890(18) 0.0799(17) 0.0941(19) 0.0185(14) 0.0401(15) 0.0097(14)
C19 0.0549(11) 0.0532(11) 0.0638(12) 0.0000(9) 0.0114(9) -0.0060(9)
C5 0.0659(13) 0.0611(13) 0.0707(14) -0.0028(10) 0.0143(10) -0.0002(10)
C21 0.0713(15) 0.0749(16) 0.115(2) -0.0104(15) 0.0274(14) -0.0105(13)
C11 0.0638(14) 0.0895(17) 0.0706(15) 0.0052(12) 0.0136(11) -0.0047(12)
C23 0.0801(17) 0.0714(16) 0.123(2) 0.0249(16) 0.0468(17) 0.0062(13)
C3 0.0773(16) 0.0936(19) 0.0963(19) 0.0089(16) 0.0369(14) 0.0135(14)
C25 0.0850(18) 0.0766(16) 0.0885(18) -0.0206(14) 0.0039(14) -0.0141(14)
C13 0.0596(12) 0.0527(12) 0.0901(16) 0.0020(11) 0.0213(11) -0.0006(9)
C27 0.122(3) 0.118(2) 0.0805(19) 0.0168(17) 0.0249(17) -0.015(2)

loop_
_atom_type_symbol
_atom_type_description
_atom_type_scat_dispersion_real
_atom_type_scat_dispersion_imag
_atom_type_scat_source
C C 0.0033 0.0016 'International Tables Vol C Tables 4.2.6.8 and 6.1.1.4'
H H 0.0000 0.0000 'International Tables Vol C Tables 4.2.6.8 and 6.1.1.4'
N N 0.0061 0.0033 'International Tables Vol C Tables 4.2.6.8 and 6.1.1.4'

loop_
_geom_angle_atom_site_label_1
_geom_angle_atom_site_label_2
_geom_angle_atom_site_label_3
_geom_angle
_geom_angle_site_symmetry_1
_geom_angle_site_symmetry_3
_geom_angle_publ_flag
C30 C29 C2 174.0(2) . . ?
C26 N4 C17 106.34(17) . . ?
C26 N4 C19 127.43(18) . . ?
C17 N4 C19 124.43(18) . . ?
C29 C30 C8 177.7(2) . . ?
C26 N3 C13 105.09(19) . . ?
C6 C1 H1 119.8 . . ?
C6 C1 C16 120.5(2) . . ?
C16 C1 H1 119.8 . . ?
C14 C4 C26 119.9(2) . . ?
C14 C4 C5 118.5(2) . . ?
C5 C4 C26 121.5(2) . . ?
C1 C6 H6 119.6 . . ?
C18 C6 C1 120.7(2) . . ?
C18 C6 H6 119.6 . . ?
C20 C8 C30 120.1(2) . . ?
C20 C8 C21 118.3(2) . . ?
C21 C8 C30 121.5(2) . . ?
C24 C10 H10 120.4 . . ?
C24 C10 C3 119.2(3) . . ?
C3 C10 H10 120.4 . . ?
C5 C12 H12 119.4 . . ?
C5 C12 C11 121.2(2) . . ?
C11 C12 H12 119.4 . . ?
C4 C14 H14 119.8 . . ?
C15 C14 C4 120.4(2) . . ?
C15 C14 H14 119.8 . . ?
C1 C16 C28 117.8(2) . . ?
C1 C16 C19 121.43(19) . . ?
C28 C16 C19 120.8(2) . . ?
C6 C18 H18 120.1 . . ?
C6 C18 C25 119.7(2) . . ?
C25 C18 H18 120.1 . . ?
C8 C20 H20 120.0 . . ?
C3 C20 C8 120.1(2) . . ?
C3 C20 H20 120.0 . . ?
C17 C22 H22 121.7 . . ?
C17 C22 C9 116.6(3) . . ?
C9 C22 H22 121.7 . . ?
C10 C24 H24 119.6 . . ?
C10 C24 C21 120.9(3) . . ?
C21 C24 H24 119.6 . . ?
N4 C26 C4 122.75(18) . . ?
N3 C26 N4 112.9(2) . . ?
N3 C26 C4 124.2(2) . . ?
C16 C28 H28 119.4 . . ?
C25 C28 C16 121.2(2) . . ?
C25 C28 H28 119.4 . . ?
C23 C7 H7 120.8 . . ?
C23 C7 C13 118.4(3) . . ?
C13 C7 H7 120.8 . . ?
C14 C15 H15 119.1 . . ?
C14 C15 C11 121.7(2) . . ?
C11 C15 H15 119.1 . . ?
C29 C2 H2 116.5 . . ?
C19 C2 C29 126.9(2) . . ?
C19 C2 H2 116.5 . . ?
N4 C17 C13 105.15(19) . . ?
C22 C17 N4 132.1(2) . . ?
C22 C17 C13 122.7(2) . . ?
C22 C9 H9 119.2 . . ?
C22 C9 C23 121.6(3) . . ?
C23 C9 H9 119.2 . . ?
N4 C19 C16 116.93(17) . . ?
C2 C19 N4 119.23(19) . . ?
C2 C19 C16 123.84(19) . . ?
C4 C5 H5 119.8 . . ?
C12 C5 C4 120.5(2) . . ?
C12 C5 H5 119.8 . . ?
C8 C21 H21 119.7 . . ?
C24 C21 C8 120.5(3) . . ?
C24 C21 H21 119.7 . . ?
C12 C11 C27 121.0(3) . . ?
C15 C11 C12 117.7(2) . . ?
C15 C11 C27 121.4(3) . . ?
C7 C23 C9 121.3(3) . . ?
C7 C23 H23 119.4 . . ?
C9 C23 H23 119.4 . . ?
C10 C3 C20 121.0(3) . . ?
C10 C3 H3 119.5 . . ?
C20 C3 H3 119.5 . . ?
C18 C25 H25 119.9 . . ?
C28 C25 C18 120.1(2) . . ?
C28 C25 H25 119.9 . . ?
N3 C13 C7 130.2(2) . . ?
N3 C13 C17 110.47(19) . . ?
C7 C13 C17 119.3(2) . . ?
C11 C27 H27A 109.5 . . ?
C11 C27 H27B 109.5 . . ?
C11 C27 H27C 109.5 . . ?
H27A C27 H27B 109.5 . . ?
H27A C27 H27C 109.5 . . ?
H27B C27 H27C 109.5 . . ?

loop_
_geom_bond_atom_site_label_1
_geom_bond_atom_site_label_2
_geom_bond_distance
_geom_bond_site_symmetry_2
_geom_bond_publ_flag
C29 C30 1.204(3) . ?
C29 C2 1.418(3) . ?
N4 C26 1.389(3) . ?
N4 C17 1.391(3) . ?
N4 C19 1.437(3) . ?
C30 C8 1.425(3) . ?
N3 C26 1.310(3) . ?
N3 C13 1.393(3) . ?
C1 H1 0.9300 . ?
C1 C6 1.379(3) . ?
C1 C16 1.390(3) . ?
C4 C14 1.387(3) . ?
C4 C26 1.467(3) . ?
C4 C5 1.391(3) . ?
C6 H6 0.9300 . ?
C6 C18 1.366(4) . ?
C8 C20 1.385(3) . ?
C8 C21 1.388(4) . ?
C10 H10 0.9300 . ?
C10 C24 1.356(4) . ?
C10 C3 1.374(4) . ?
C12 H12 0.9300 . ?
C12 C5 1.385(3) . ?
C12 C11 1.388(4) . ?
C14 H14 0.9300 . ?
C14 C15 1.377(3) . ?
C16 C28 1.396(3) . ?
C16 C19 1.473(3) . ?
C18 H18 0.9300 . ?
C18 C25 1.377(4) . ?
C20 H20 0.9300 . ?
C20 C3 1.377(4) . ?
C22 H22 0.9300 . ?
C22 C17 1.382(3) . ?
C22 C9 1.383(4) . ?
C24 H24 0.9300 . ?
C24 C21 1.378(4) . ?
C28 H28 0.9300 . ?
C28 C25 1.370(4) . ?
C7 H7 0.9300 . ?
C7 C23 1.373(4) . ?
C7 C13 1.395(3) . ?
C15 H15 0.9300 . ?
C15 C11 1.386(4) . ?
C2 H2 0.9300 . ?
C2 C19 1.342(3) . ?
C17 C13 1.399(3) . ?
C9 H9 0.9300 . ?
C9 C23 1.392(4) . ?
C5 H5 0.9300 . ?
C21 H21 0.9300 . ?
C11 C27 1.501(4) . ?
C23 H23 0.9300 . ?
C3 H3 0.9300 . ?
C25 H25 0.9300 . ?
C27 H27A 0.9600 . ?
C27 H27B 0.9600 . ?
C27 H27C 0.9600 . ?

loop_
_geom_torsion_atom_site_label_1
_geom_torsion_atom_site_label_2
_geom_torsion_atom_site_label_3
_geom_torsion_atom_site_label_4
_geom_torsion
_geom_torsion_site_symmetry_1
_geom_torsion_site_symmetry_2
_geom_torsion_site_symmetry_3
_geom_torsion_site_symmetry_4
_geom_torsion_publ_flag
C29 C2 C19 N4 3.1(4) . . . . ?
C29 C2 C19 C16 -177.3(2) . . . . ?
N4 C17 C13 N3 1.1(2) . . . . ?
N4 C17 C13 C7 -178.4(2) . . . . ?
C30 C8 C20 C3 178.6(2) . . . . ?
C30 C8 C21 C24 -178.6(3) . . . . ?
C1 C6 C18 C25 0.5(4) . . . . ?
C1 C16 C28 C25 2.0(4) . . . . ?
C1 C16 C19 N4 23.8(3) . . . . ?
C1 C16 C19 C2 -155.9(2) . . . . ?
C4 C14 C15 C11 0.5(4) . . . . ?
C6 C1 C16 C28 -1.7(3) . . . . ?
C6 C1 C16 C19 176.3(2) . . . . ?
C6 C18 C25 C28 -0.2(4) . . . . ?
C8 C20 C3 C10 0.0(4) . . . . ?
C10 C24 C21 C8 0.0(5) . . . . ?
C14 C4 C26 N4 -141.4(2) . . . . ?
C14 C4 C26 N3 43.1(3) . . . . ?
C14 C4 C5 C12 0.0(3) . . . . ?
C14 C15 C11 C12 0.0(4) . . . . ?
C14 C15 C11 C27 -179.1(3) . . . . ?
C16 C1 C6 C18 0.5(4) . . . . ?
C16 C28 C25 C18 -1.1(4) . . . . ?
C20 C8 C21 C24 0.6(4) . . . . ?
C22 C17 C13 N3 -179.7(2) . . . . ?
C22 C17 C13 C7 0.8(3) . . . . ?
C22 C9 C23 C7 0.9(4) . . . . ?
C24 C10 C3 C20 0.7(4) . . . . ?
C26 N4 C17 C22 -179.8(2) . . . . ?
C26 N4 C17 C13 -0.8(2) . . . . ?
C26 N4 C19 C16 -126.1(2) . . . . ?
C26 N4 C19 C2 53.6(3) . . . . ?
C26 N3 C13 C7 178.5(2) . . . . ?
C26 N3 C13 C17 -1.0(2) . . . . ?
C26 C4 C14 C15 -177.7(2) . . . . ?
C26 C4 C5 C12 177.2(2) . . . . ?
C28 C16 C19 N4 -158.3(2) . . . . ?
C28 C16 C19 C2 22.1(3) . . . . ?
C17 N4 C26 N3 0.2(2) . . . . ?
C17 N4 C26 C4 -175.72(19) . . . . ?
C17 N4 C19 C16 71.3(3) . . . . ?
C17 N4 C19 C2 -109.0(2) . . . . ?
C17 C22 C9 C23 -0.1(4) . . . . ?
C9 C22 C17 N4 178.2(2) . . . . ?
C9 C22 C17 C13 -0.7(4) . . . . ?
C19 N4 C26 N3 -164.9(2) . . . . ?
C19 N4 C26 C4 19.2(3) . . . . ?
C19 N4 C17 C22 -14.2(4) . . . . ?
C19 N4 C17 C13 164.93(19) . . . . ?
C19 C16 C28 C25 -176.0(2) . . . . ?
C5 C4 C14 C15 -0.5(3) . . . . ?
C5 C4 C26 N4 41.4(3) . . . . ?
C5 C4 C26 N3 -134.0(2) . . . . ?
C5 C12 C11 C15 -0.5(4) . . . . ?
C5 C12 C11 C27 178.5(3) . . . . ?
C21 C8 C20 C3 -0.6(4) . . . . ?
C11 C12 C5 C4 0.6(3) . . . . ?
C23 C7 C13 N3 -179.4(2) . . . . ?
C23 C7 C13 C17 0.0(4) . . . . ?
C3 C10 C24 C21 -0.6(5) . . . . ?
C13 N3 C26 N4 0.5(2) . . . . ?
C13 N3 C26 C4 176.3(2) . . . . ?
C13 C7 C23 C9 -0.8(4) . . . . ?
